data_2106580
loop_
_publ_author_name
'Philippe, M.J.'
'Roques, B.'
'Malaman, B.'
'Protas, J.'
'Courtois, A.'

_publ_section_title
;
 Structures cristallines des phases Fe3 Ga4 et Cr3 Ga4
;
_journal_name_full 'Acta Crystallographica B (24,1968-38,1982)'
_journal_page_first 477
_journal_page_last 482
_journal_volume 31
_journal_year 1975
_chemical_formula_sum 'Cr3 Ga4'
_space_group_IT_number 12
_symmetry_space_group_name_Hall '-C 2y'
_symmetry_space_group_name_H-M 'C 1 2/m 1'
_cell_angle_alpha 90
_cell_angle_beta 106
_cell_angle_gamma 90
_cell_formula_units_Z 6
_cell_length_a 10.135
_cell_length_b 7.845
_cell_length_c 7.986
_cell_volume 610.362
_citation_journal_id_ASTM ACBCAR
_cod_data_source_file Philippe_ACBCAR_1975_1910.cif
_cod_data_source_block Cr3Ga4
_cod_original_cell_volume 610.3622
_cod_database_code 2106580

loop_
_symmetry_equiv_pos_as_xyz
x,y,z
-x,y,-z
-x,-y,-z
x,-y,z
x+1/2,y+1/2,z
-x+1/2,y+1/2,-z
-x+1/2,-y+1/2,-z
x+1/2,-y+1/2,z

loop_
_atom_site_label
_atom_site_type_symbol
_atom_site_fract_x
_atom_site_fract_y
_atom_site_fract_z
_atom_site_occupancy
_atom_site_U_iso_or_equiv
Ga2 Ga 0.0475 0 0.3529 1 0.0
Cr1 Cr 0 0 0 1 0.0
Cr2 Cr 0.5018 0 0.3246 1 0.0
Cr3 Cr 0.2295 0 0.6531 1 0.0
Ga3 Ga 0.6042 0.2097 0.1526 1 0.0
Ga4 Ga 0.3487 0.1917 0.4447 1 0.0
Cr4 Cr 0.1408 0.1924 -0.1493 1 0.0
Ga1 Ga 0.2803 0 0.0895 1 0.0
